data_2228858
loop_
_publ_author_name
'Smith, Graham'
'Wermuth, Urs D.'

_publ_section_title
;
 <i>catena</i>-Poly[[[diaquacobalt(II)]-\m-(3,5-dinitro-2-oxidobenzoato)-\k^3^<i>O</i>^1^,<i>O</i>^2^:<i>O</i>^1'^-[tetraaquacobalt(II)]-\m-(3,5-dinitro-2-oxidobenzoato)-\k^3^<i>O</i>^1^:<i>O</i>^1'^,<i>O</i>^2^]
 dihydrate]
;
_journal_coeditor_code RN2077
_journal_issue 1
_journal_name_full 'Acta Crystallographica Section E'
_journal_page_first m119
_journal_page_last m120
_journal_paper_doi 10.1107/S1600536810052694
_journal_volume 67
_journal_year 2011
_chemical_formula_iupac '[Co2 (C7 H2 N2 O7)2 (H2 O)6], 2H2 O'
_chemical_formula_moiety 'C14 H16 Co2 N4 O20, 2(H2 O)'
_chemical_formula_sum 'C14 H20 Co2 N4 O22'
_chemical_formula_weight 714.20
_chemical_name_common 'cobalt(II) 3,5-dinitrosalicylate tetrahydrate'
_chemical_name_systematic
;
<i>catena</i>-Poly[[[diaquacobalt(II)]-\m-(3,5-dinitro-2-oxidobenzoato)-
\k^3^<i>O</i>^1^,<i>O</i>^2^:<i>O</i>^1'^-[tetraaquacobalt(II)]-\m-(3,5-
dinitro-2-oxidobenzoato)-\k^3^<i>O</i>^1^:<i>O</i>^1'^,<i>O</i>^2^] dihydrate]
;
_space_group_IT_number 2
_symmetry_cell_setting triclinic
_symmetry_space_group_name_Hall '-P 1'
_symmetry_space_group_name_H-M 'P -1'
_atom_sites_solution_hydrogens geom
_atom_sites_solution_primary direct
_atom_sites_solution_secondary difmap
_audit_creation_method SHELXL97
_cell_angle_alpha 92.658(4)
_cell_angle_beta 96.313(4)
_cell_angle_gamma 94.515(4)
_cell_formula_units_Z 1
_cell_length_a 6.8188(3)
_cell_length_b 7.7366(4)
_cell_length_c 11.3671(5)
_cell_measurement_reflns_used 5528
_cell_measurement_temperature 200(2)
_cell_measurement_theta_max 28.69
_cell_measurement_theta_min 3.28
_cell_volume 593.26(5)
_computing_cell_refinement 'CrysAlis PRO (Oxford Diffraction, 2010)'
_computing_data_collection 'CrysAlis PRO (Oxford Diffraction, 2010)'
_computing_data_reduction 'CrysAlis PRO (Oxford Diffraction, 2010)'
_computing_molecular_graphics 'PLATON (Spek, 2009)'
_computing_publication_material 'PLATON (Spek, 2009)'
_computing_structure_refinement 'SHELXL97 (Sheldrick, 2008)'
_computing_structure_solution 'SIR92 (Altomare <i>et al.</i>, 1994)'
_diffrn_ambient_temperature 200(2)
_diffrn_measured_fraction_theta_full 0.986
_diffrn_measured_fraction_theta_max 0.986
_diffrn_measurement_device_type 'Oxford Diffraction Gemini-S Ultra CCD-detector'
_diffrn_measurement_method \w
_diffrn_radiation_monochromator graphite
_diffrn_radiation_source 'fine-focus sealed tube'
_diffrn_radiation_type MoK\a
_diffrn_radiation_wavelength 0.71073
_diffrn_reflns_av_R_equivalents 0.0198
_diffrn_reflns_av_sigmaI/netI 0.0208
_diffrn_reflns_limit_h_max 8
_diffrn_reflns_limit_h_min -8
_diffrn_reflns_limit_k_max 9
_diffrn_reflns_limit_k_min -9
_diffrn_reflns_limit_l_max 14
_diffrn_reflns_limit_l_min -14
_diffrn_reflns_number 7532
_diffrn_reflns_theta_full 26.99
_diffrn_reflns_theta_max 26.99
_diffrn_reflns_theta_min 3.28
_diffrn_standards_number 0
_exptl_absorpt_coefficient_mu 1.515
_exptl_absorpt_correction_T_max 0.980
_exptl_absorpt_correction_T_min 0.865
_exptl_absorpt_correction_type multi-scan
_exptl_absorpt_process_details '(CrysAlis PRO; Oxford Diffraction, 2010)'
_exptl_crystal_colour red
_exptl_crystal_density_diffrn 1.999
_exptl_crystal_density_method 'not measured'
_exptl_crystal_description plate
_exptl_crystal_F_000 362
_exptl_crystal_size_max 0.30
_exptl_crystal_size_mid 0.30
_exptl_crystal_size_min 0.18
_refine_diff_density_max 0.323
_refine_diff_density_min -0.471
_refine_ls_extinction_method none
_refine_ls_goodness_of_fit_ref 1.068
_refine_ls_hydrogen_treatment mixed
_refine_ls_matrix_type full
_refine_ls_number_parameters 225
_refine_ls_number_reflns 2560
_refine_ls_number_restraints 0
_refine_ls_restrained_S_all 1.068
_refine_ls_R_factor_all 0.0266
_refine_ls_R_factor_gt 0.0225
_refine_ls_shift/su_max 0.000
_refine_ls_shift/su_mean 0.000
_refine_ls_structure_factor_coef Fsqd
_refine_ls_weighting_details 'calc w=1/[\s^2^(Fo^2^)+(0.0341P)^2^+0.1689P] where P=(Fo^2^+2Fc^2^)/3'
_refine_ls_weighting_scheme calc
_refine_ls_wR_factor_gt 0.0598
_refine_ls_wR_factor_ref 0.0608
_reflns_number_gt 2236
_reflns_number_total 2560
_reflns_threshold_expression I>2\s(I)
_cod_data_source_file rn2077.cif
_cod_data_source_block I
_cod_database_code 2228858
_cod_database_fobs_code 2228858

loop_
_symmetry_equiv_pos_as_xyz
'x, y, z'
'-x, -y, -z'

loop_
_atom_site_aniso_label
_atom_site_aniso_U_11
_atom_site_aniso_U_22
_atom_site_aniso_U_33
_atom_site_aniso_U_12
_atom_site_aniso_U_13
_atom_site_aniso_U_23
Co1 0.0155(2) 0.0109(2) 0.0091(2) -0.00160(10) -0.00110(10) 0.00150(10)
Co2 0.0146(2) 0.0127(2) 0.0120(2) 0.00060(10) 0.00180(10) 0.00300(10)
O1W 0.0272(7) 0.0233(7) 0.0241(7) -0.0054(6) 0.0098(6) -0.0056(6)
O2 0.0282(7) 0.0128(5) 0.0106(6) 0.0011(5) -0.0032(5) 0.0007(4)
O2W 0.0238(7) 0.0198(6) 0.0203(7) 0.0034(5) 0.0061(6) -0.0004(5)
O3W 0.0180(6) 0.0312(8) 0.0339(8) -0.0007(6) -0.0009(6) 0.0201(7)
O11 0.0166(6) 0.0136(5) 0.0135(6) -0.0024(4) 0.0011(4) 0.0028(4)
O12 0.0230(6) 0.0147(6) 0.0137(6) -0.0046(5) -0.0046(5) 0.0042(4)
O31 0.0455(8) 0.0141(6) 0.0228(7) 0.0028(6) 0.0109(6) -0.0007(5)
O32 0.0448(8) 0.0199(6) 0.0272(7) -0.0054(6) 0.0164(6) 0.0084(5)
O51 0.0532(9) 0.0363(8) 0.0093(6) -0.0044(7) 0.0014(6) 0.0025(6)
O52 0.0432(9) 0.0287(7) 0.0214(7) -0.0152(6) 0.0017(6) -0.0080(6)
N3 0.0194(7) 0.0139(7) 0.0161(7) 0.0002(6) 0.0008(6) 0.0049(5)
N5 0.0220(7) 0.0268(8) 0.0123(7) -0.0005(6) -0.0002(6) -0.0025(6)
C1 0.0122(7) 0.0136(7) 0.0118(7) 0.0003(6) 0.0019(6) 0.0027(6)
C2 0.0116(7) 0.0132(7) 0.0117(7) 0.0016(6) 0.0009(6) 0.0023(6)
C3 0.0149(8) 0.0107(7) 0.0144(8) 0.0003(6) 0.0017(6) 0.0033(6)
C4 0.0165(8) 0.0185(8) 0.0118(8) 0.0021(6) 0.0026(6) 0.0047(6)
C5 0.0160(8) 0.0193(8) 0.0098(8) 0.0004(6) 0.0000(6) -0.0019(6)
C6 0.0135(7) 0.0128(7) 0.0149(8) -0.0008(6) 0.0011(6) 0.0010(6)
C11 0.0163(8) 0.0091(7) 0.0116(8) 0.0014(6) 0.0030(6) 0.0004(6)
O4W 0.0266(8) 0.0380(9) 0.0288(8) 0.0067(7) -0.0036(6) -0.0078(7)

loop_
_atom_site_type_symbol
_atom_site_label
_atom_site_fract_x
_atom_site_fract_y
_atom_site_fract_z
_atom_site_U_iso_or_equiv
_atom_site_thermal_displace_type
_atom_site_calc_flag
_atom_site_refinement_flags
_atom_site_occupancy
Co Co1 1.00000 0.50000 0.50000 0.01210(10) Uani . . 1.000
Co Co2 0.50000 0.00000 0.50000 0.01300(10) Uani . . 1.000
O O1W 1.2442(2) 0.45126(19) 0.40373(13) 0.0250(4) Uani . . 1.000
O O2 0.85747(18) 0.60915(14) 0.36011(10) 0.0176(3) Uani . . 1.000
O O2W 0.4854(2) 0.23727(17) 0.59704(13) 0.0210(4) Uani . . 1.000
O O3W 0.2062(2) 0.0052(2) 0.43256(14) 0.0276(4) Uani . . 1.000
O O11 0.57060(17) 0.13604(14) 0.34878(10) 0.0147(3) Uani . . 1.000
O O12 0.85493(18) 0.26657(14) 0.43617(10) 0.0179(3) Uani . . 1.000
O O31 0.8352(2) 0.89467(15) 0.24132(12) 0.0270(4) Uani . . 1.000
O O32 0.9601(2) 0.86453(16) 0.07589(12) 0.0299(4) Uani . . 1.000
O O51 0.6887(2) 0.35705(18) -0.17303(11) 0.0335(4) Uani . . 1.000
O O52 0.5849(2) 0.12456(17) -0.09262(12) 0.0325(4) Uani . . 1.000
N N3 0.8741(2) 0.80472(17) 0.15690(12) 0.0165(4) Uani . . 1.000
N N5 0.6572(2) 0.2756(2) -0.08527(13) 0.0208(4) Uani . . 1.000
C C1 0.7367(2) 0.3493(2) 0.24300(14) 0.0125(4) Uani . . 1.000
C C2 0.8069(2) 0.5305(2) 0.25828(14) 0.0121(4) Uani . . 1.000
C C3 0.8144(2) 0.6185(2) 0.15038(14) 0.0133(4) Uani . . 1.000
C C4 0.7721(2) 0.5375(2) 0.03877(14) 0.0154(5) Uani . . 1.000
C C5 0.7072(2) 0.3626(2) 0.03086(14) 0.0153(5) Uani . . 1.000
C C6 0.6860(2) 0.2692(2) 0.13166(14) 0.0139(4) Uani . . 1.000
C C11 0.7191(2) 0.24360(19) 0.35023(14) 0.0122(4) Uani . . 1.000
O O4W 1.2050(3) 0.1926(2) 0.21463(14) 0.0317(5) Uani . . 1.000
H H4 0.78670 0.59820 -0.02890 0.0180 Uiso calc R 1.000
H H6 0.63760 0.15300 0.12370 0.0170 Uiso calc R 1.000
H H11W 1.316(4) 0.536(4) 0.399(2) 0.044(8) Uiso . . 1.000
H H12W 1.230(4) 0.399(4) 0.345(3) 0.050(8) Uiso . . 1.000
H H21W 0.380(5) 0.258(4) 0.597(3) 0.049(9) Uiso . . 1.000
H H22W 0.516(5) 0.231(4) 0.665(3) 0.077(11) Uiso . . 1.000
H H31W 0.146(4) -0.086(4) 0.451(2) 0.050(8) Uiso . . 1.000
H H32W 0.158(5) 0.044(4) 0.382(3) 0.058(9) Uiso . . 1.000
H H41W 1.310(4) 0.161(3) 0.224(2) 0.045(8) Uiso . . 1.000
H H42W 1.148(5) 0.140(4) 0.165(3) 0.070(11) Uiso . . 1.000

loop_
_atom_type_symbol
_atom_type_description
_atom_type_scat_dispersion_real
_atom_type_scat_dispersion_imag
_atom_type_scat_source
C C 0.0033 0.0016 'International Tables Vol C Tables 4.2.6.8 and 6.1.1.4'
H H 0.0000 0.0000 'International Tables Vol C Tables 4.2.6.8 and 6.1.1.4'
N N 0.0061 0.0033 'International Tables Vol C Tables 4.2.6.8 and 6.1.1.4'
O O 0.0106 0.0060 'International Tables Vol C Tables 4.2.6.8 and 6.1.1.4'
Co Co 0.3494 0.9721 'International Tables Vol C Tables 4.2.6.8 and 6.1.1.4'

loop_
_geom_angle_atom_site_label_1
_geom_angle_atom_site_label_2
_geom_angle_atom_site_label_3
_geom_angle_site_symmetry_1
_geom_angle_site_symmetry_2
_geom_angle_site_symmetry_3
_geom_angle
_geom_angle_publ_flag
O1W Co1 O2 . . . 91.94(5) no
O1W Co1 O12 . . . 90.72(5) no
O1W Co1 O1W . . 2_766 180.00 no
O1W Co1 O2 . . 2_766 88.06(5) no
O1W Co1 O12 . . 2_766 89.28(5) no
O2 Co1 O12 . . . 87.76(4) no
O1W Co1 O2 2_766 . . 88.06(5) no
O2 Co1 O2 . . 2_766 180.00 no
O2 Co1 O12 . . 2_766 92.24(4) no
O1W Co1 O12 2_766 . . 89.28(5) no
O2 Co1 O12 2_766 . . 92.24(4) no
O12 Co1 O12 . . 2_766 180.00 no
O1W Co1 O2 2_766 . 2_766 91.94(5) no
O1W Co1 O12 2_766 . 2_766 90.72(5) no
O2 Co1 O12 2_766 . 2_766 87.76(4) no
O2W Co2 O3W . . . 89.80(6) no
O2W Co2 O11 . . . 90.74(5) no
O2W Co2 O2W . . 2_656 180.00 no
O2W Co2 O3W . . 2_656 90.20(6) no
O2W Co2 O11 . . 2_656 89.26(5) no
O3W Co2 O11 . . . 86.59(5) no
O2W Co2 O3W 2_656 . . 90.20(6) no
O3W Co2 O3W . . 2_656 180.00 no
O3W Co2 O11 . . 2_656 93.41(5) no
O2W Co2 O11 2_656 . . 89.26(5) no
O3W Co2 O11 2_656 . . 93.41(5) no
O11 Co2 O11 . . 2_656 180.00 no
O2W Co2 O3W 2_656 . 2_656 89.80(6) no
O2W Co2 O11 2_656 . 2_656 90.74(5) no
O3W Co2 O11 2_656 . 2_656 86.59(5) no
Co1 O2 C2 . . . 124.09(10) no
Co2 O11 C11 . . . 123.33(10) no
Co1 O12 C11 . . . 126.18(10) no
H11W O1W H12W . . . 110(3) no
Co1 O1W H11W . . . 112.7(19) no
Co1 O1W H12W . . . 122(2) no
H21W O2W H22W . . . 101(4) no
Co2 O2W H21W . . . 110(2) no
Co2 O2W H22W . . . 113(2) no
H31W O3W H32W . . . 114(3) no
Co2 O3W H31W . . . 107.2(19) no
Co2 O3W H32W . . . 133(3) no
H41W O4W H42W . . . 108(3) no
O31 N3 O32 . . . 122.86(14) no
O32 N3 C3 . . . 118.20(13) no
O31 N3 C3 . . . 118.94(13) no
O51 N5 C5 . . . 118.39(14) no
O51 N5 O52 . . . 122.71(15) no
O52 N5 C5 . . . 118.90(14) no
C2 C1 C11 . . . 119.84(14) no
C6 C1 C11 . . . 118.89(14) no
C2 C1 C6 . . . 121.27(14) no
C1 C2 C3 . . . 114.96(14) no
O2 C2 C1 . . . 123.15(14) no
O2 C2 C3 . . . 121.88(14) no
C2 C3 C4 . . . 123.97(14) no
N3 C3 C2 . . . 119.02(13) no
N3 C3 C4 . . . 116.99(14) no
C3 C4 C5 . . . 117.76(14) no
N5 C5 C6 . . . 119.33(14) no
C4 C5 C6 . . . 121.83(15) no
N5 C5 C4 . . . 118.84(14) no
C1 C6 C5 . . . 120.05(14) no
O12 C11 C1 . . . 118.49(13) no
O11 C11 O12 . . . 123.51(14) no
O11 C11 C1 . . . 118.00(13) no
C3 C4 H4 . . . 121.00 no
C5 C4 H4 . . . 121.00 no
C1 C6 H6 . . . 120.00 no
C5 C6 H6 . . . 120.00 no

loop_
_geom_bond_atom_site_label_1
_geom_bond_atom_site_label_2
_geom_bond_site_symmetry_1
_geom_bond_site_symmetry_2
_geom_bond_distance
_geom_bond_publ_flag
Co1 O1W . . 2.1386(14) no
Co1 O2 . . 2.0249(11) no
Co1 O12 . . 2.0508(11) no
Co1 O1W . 2_766 2.1386(14) no
Co1 O2 . 2_766 2.0249(11) no
Co1 O12 . 2_766 2.0508(11) no
Co2 O2W . . 2.1122(14) no
Co2 O3W . . 2.0690(14) no
Co2 O11 . . 2.1364(11) no
Co2 O2W . 2_656 2.1122(14) no
Co2 O3W . 2_656 2.0690(14) no
Co2 O11 . 2_656 2.1364(11) no
O2 C2 . . 1.2817(19) no
O11 C11 . . 1.2572(18) no
O12 C11 . . 1.2660(19) no
O31 N3 . . 1.2242(19) no
O32 N3 . . 1.2335(19) no
O51 N5 . . 1.234(2) no
O52 N5 . . 1.228(2) no
O1W H12W . . 0.76(3) no
O1W H11W . . 0.79(3) no
O2W H21W . . 0.75(3) no
O2W H22W . . 0.78(3) no
O3W H32W . . 0.72(3) no
O3W H31W . . 0.84(3) no
O4W H42W . . 0.74(3) no
O4W H41W . . 0.77(3) no
N3 C3 . . 1.462(2) no
N5 C5 . . 1.447(2) no
C1 C11 . . 1.509(2) no
C1 C2 . . 1.442(2) no
C1 C6 . . 1.379(2) no
C2 C3 . . 1.434(2) no
C3 C4 . . 1.379(2) no
C4 C5 . . 1.386(2) no
C5 C6 . . 1.397(2) no
C4 H4 . . 0.9300 no
C6 H6 . . 0.9300 no

loop_
_geom_hbond_atom_site_label_D
_geom_hbond_atom_site_label_H
_geom_hbond_atom_site_label_A
_geom_hbond_site_symmetry_A
_geom_hbond_distance_DH
_geom_hbond_distance_HA
_geom_hbond_distance_DA
_geom_hbond_angle_DHA
_geom_hbond_publ_flag
O1W H11W O2W 2_766 0.79(3) 2.13(3) 2.918(2) 175(2) yes
O1W H12W O4W . 0.76(3) 2.11(3) 2.844(2) 163(3) yes
O2W H21W O2 2_666 0.75(3) 2.08(3) 2.7837(18) 158(3) yes
O2W H22W O51 1_556 0.78(3) 2.21(3) 2.8962(19) 146(3) yes
O3W H31W O12 2_656 0.84(3) 1.94(3) 2.6666(19) 145(2) yes
O3W H32W O4W 1_455 0.72(3) 2.31(3) 2.927(2) 145(3) yes
O4W H41W O11 1_655 0.77(3) 2.18(3) 2.851(2) 146(2) yes
O4W H42W O32 1_545 0.74(3) 2.51(3) 3.178(2) 152(3) yes
C6 H6 O52 2_655 0.93 2.52 3.420(2) 164 no

loop_
_geom_torsion_atom_site_label_1
_geom_torsion_atom_site_label_2
_geom_torsion_atom_site_label_3
_geom_torsion_atom_site_label_4
_geom_torsion_site_symmetry_1
_geom_torsion_site_symmetry_2
_geom_torsion_site_symmetry_3
_geom_torsion_site_symmetry_4
_geom_torsion
_geom_torsion_publ_flag
O1W Co1 O2 C2 . . . . 59.16(12) no
O12 Co1 O2 C2 . . . . -31.48(12) no
O1W Co1 O2 C2 2_766 . . . -120.84(12) no
O12 Co1 O2 C2 2_766 . . . 148.52(12) no
O1W Co1 O12 C11 . . . . -99.19(13) no
O2 Co1 O12 C11 . . . . -7.27(13) no
O1W Co1 O12 C11 2_766 . . . 80.81(13) no
O2 Co1 O12 C11 2_766 . . . 172.73(13) no
O2W Co2 O11 C11 . . . . 58.56(12) no
O3W Co2 O11 C11 . . . . 148.31(12) no
O2W Co2 O11 C11 2_656 . . . -121.44(12) no
O3W Co2 O11 C11 2_656 . . . -31.69(12) no
Co1 O2 C2 C1 . . . . 37.23(19) no
Co1 O2 C2 C3 . . . . -143.47(11) no
Co2 O11 C11 O12 . . . . 9.1(2) no
Co2 O11 C11 C1 . . . . -171.53(10) no
Co1 O12 C11 O11 . . . . -141.37(12) no
Co1 O12 C11 C1 . . . . 39.30(19) no
O31 N3 C3 C2 . . . . -31.2(2) no
O31 N3 C3 C4 . . . . 150.07(14) no
O32 N3 C3 C2 . . . . 149.57(14) no
O32 N3 C3 C4 . . . . -29.2(2) no
O51 N5 C5 C4 . . . . 5.5(2) no
O51 N5 C5 C6 . . . . -175.47(14) no
O52 N5 C5 C4 . . . . -174.28(14) no
O52 N5 C5 C6 . . . . 4.8(2) no
C6 C1 C2 O2 . . . . -179.22(14) no
C6 C1 C2 C3 . . . . 1.4(2) no
C11 C1 C2 O2 . . . . 0.3(2) no
C11 C1 C2 C3 . . . . -179.01(12) no
C2 C1 C6 C5 . . . . 1.7(2) no
C11 C1 C6 C5 . . . . -177.86(13) no
C2 C1 C11 O11 . . . . 139.77(14) no
C2 C1 C11 O12 . . . . -40.9(2) no
C6 C1 C11 O11 . . . . -40.7(2) no
C6 C1 C11 O12 . . . . 138.71(14) no
O2 C2 C3 N3 . . . . -2.4(2) no
O2 C2 C3 C4 . . . . 176.25(14) no
C1 C2 C3 N3 . . . . 176.94(12) no
C1 C2 C3 C4 . . . . -4.4(2) no
N3 C3 C4 C5 . . . . -177.33(13) no
C2 C3 C4 C5 . . . . 4.0(2) no
C3 C4 C5 N5 . . . . 178.51(13) no
C3 C4 C5 C6 . . . . -0.5(2) no
N5 C5 C6 C1 . . . . 178.72(13) no
C4 C5 C6 C1 . . . . -2.3(2) no
